data_7241773
loop_
_publ_author_name
'Tominaga, Masahide'
'Hyodo, Tadashi'
'Hikami, Yuya'
'Yamaguchi, Kentaro'

_publ_section_title
;
 Solvent-dependent alignments and halogen-related interactions in
 inclusion crystals of adamantane-based macrocycle with pyridazine
 moieties
;
_journal_issue 2
_journal_name_full CrystEngComm
_journal_page_first 436
_journal_page_last 442
_journal_paper_doi 10.1039/D0CE01576H
_journal_volume 23
_journal_year 2021
_chemical_formula_sum 'C54 H46 Cl10 N4 O4'
_chemical_formula_weight 1169.45
_space_group_crystal_system orthorhombic
_space_group_IT_number 19
_space_group_name_Hall 'P 2ac 2ab'
_space_group_name_H-M_alt 'P 21 21 21'
_atom_sites_solution_hydrogens geom
_audit_creation_method SHELXL-2018/3
_audit_update_record
;
2020-08-25 deposited with the CCDC.	2020-11-23 downloaded from the CCDC.
;
_cell_angle_alpha 90
_cell_angle_beta 90
_cell_angle_gamma 90
_cell_formula_units_Z 4
_cell_length_a 11.8817(5)
_cell_length_b 13.9512(6)
_cell_length_c 30.8666(13)
_cell_measurement_reflns_used 9742
_cell_measurement_temperature 100(2)
_cell_measurement_theta_max 78.44
_cell_measurement_theta_min 3.61
_cell_volume 5116.6(4)
_computing_cell_refinement 'SAINT (Bruker AXS, 2015)'
_computing_data_collection 'APEX3 (Bruker AXS, 2015)'
_computing_data_reduction 'SAINT (Bruker AXS, 2015)'
_computing_molecular_graphics 'ORTEP-3 for Windows (Farrugia, 1997)'
_computing_publication_material 'SHELXLE (H\"ubschle et al., 2011)'
_computing_structure_refinement 'SHELXL-2018/3 (Sheldrick, 2018)'
_computing_structure_solution 'SHELXT 2014/5 (Sheldrick, 2015)'
_diffrn_ambient_temperature 100(2)
_diffrn_detector_area_resol_mean 10.24
_diffrn_measured_fraction_theta_full 0.999
_diffrn_measured_fraction_theta_max 0.976
_diffrn_measurement_device_type 'BrukerD8 goniometer'
_diffrn_measurement_method 'omega and phi scans'
_diffrn_radiation_type CuK\a
_diffrn_radiation_wavelength 1.54178
_diffrn_reflns_av_R_equivalents 0.0815
_diffrn_reflns_av_unetI/netI 0.0780
_diffrn_reflns_Laue_measured_fraction_full 0.999
_diffrn_reflns_Laue_measured_fraction_max 0.976
_diffrn_reflns_limit_h_max 14
_diffrn_reflns_limit_h_min -14
_diffrn_reflns_limit_k_max 17
_diffrn_reflns_limit_k_min -17
_diffrn_reflns_limit_l_max 38
_diffrn_reflns_limit_l_min -39
_diffrn_reflns_number 60546
_diffrn_reflns_point_group_measured_fraction_full 0.999
_diffrn_reflns_point_group_measured_fraction_max 0.978
_diffrn_reflns_theta_full 67.679
_diffrn_reflns_theta_max 79.769
_diffrn_reflns_theta_min 3.476
_diffrn_source 'rotating-anode X-ray tube'
_exptl_absorpt_coefficient_mu 5.409
_exptl_absorpt_correction_T_max 0.8866
_exptl_absorpt_correction_T_min 0.7580
_exptl_absorpt_correction_type empirical
_exptl_absorpt_process_details 'SADABS Sheldrick 1996'
_exptl_crystal_colour colourless
_exptl_crystal_density_diffrn 1.518
_exptl_crystal_description prismatic
_exptl_crystal_F_000 2400
_exptl_crystal_size_max 0.100
_exptl_crystal_size_mid 0.050
_exptl_crystal_size_min 0.050
_refine_diff_density_max 0.498
_refine_diff_density_min -0.514
_refine_diff_density_rms 0.076
_refine_ls_abs_structure_details
;
 Refined as a perfect inversion twin.
;
_refine_ls_abs_structure_Flack 0.5
_refine_ls_extinction_method none
_refine_ls_goodness_of_fit_ref 1.030
_refine_ls_hydrogen_treatment constr
_refine_ls_matrix_type full
_refine_ls_number_parameters 659
_refine_ls_number_reflns 10784
_refine_ls_number_restraints 0
_refine_ls_restrained_S_all 1.030
_refine_ls_R_factor_all 0.1019
_refine_ls_R_factor_gt 0.0584
_refine_ls_shift/su_max 0.000
_refine_ls_shift/su_mean 0.000
_refine_ls_structure_factor_coef Fsqd
_refine_ls_weighting_details 'w=1/[\s^2^(Fo^2^)+(0.0692P)^2^+3.5107P] where P=(Fo^2^+2Fc^2^)/3'
_refine_ls_weighting_scheme calc
_refine_ls_wR_factor_gt 0.1336
_refine_ls_wR_factor_ref 0.1537
_reflns_Friedel_coverage 0.809
_reflns_Friedel_fraction_full 1.000
_reflns_Friedel_fraction_max 0.980
_reflns_number_gt 7493
_reflns_number_total 10784
_reflns_threshold_expression 'I > 2\s(I)'
_cod_data_source_file d0ce01576h2.cif
_cod_data_source_block 1e
_cod_depositor_comments 'Adding full bibliography for 7241768--7241773.cif.'
_cod_database_code 7241773
_shelx_shelxl_version_number 2018/3
_shelx_space_group_comment
;
The symmetry employed for this shelxl refinement is uniquely defined
by the following loop, which should always be used as a source of
symmetry information in preference to the above space-group names.
They are only intended as comments.
;
_shelx_estimated_absorpt_t_min 0.614
_shelx_estimated_absorpt_t_max 0.774

loop_
_space_group_symop_operation_xyz
'x, y, z'
'-x+1/2, -y, z+1/2'
'-x, y+1/2, -z+1/2'
'x+1/2, -y+1/2, -z'

loop_
_atom_site_label
_atom_site_type_symbol
_atom_site_fract_x
_atom_site_fract_y
_atom_site_fract_z
_atom_site_U_iso_or_equiv
_atom_site_adp_type
_atom_site_occupancy
_atom_site_site_symmetry_order
_atom_site_calc_flag
_atom_site_refinement_flags_posn
_atom_site_refinement_flags_adp
_atom_site_refinement_flags_occupancy
_atom_site_disorder_assembly
_atom_site_disorder_group
C1 C 0.8265(6) 0.8720(4) 0.56148(17) 0.0299(14) Uani 1 1 d . . . . .
C2 C 0.7535(6) 0.9554(5) 0.54470(19) 0.0368(16) Uani 1 1 d . . . . .
H2A H 0.719135 0.989410 0.569556 0.044 Uiso 1 1 calc R U . . .
H2AB H 0.801434 1.001548 0.528794 0.044 Uiso 1 1 calc R U . . .
C3 C 0.6606(6) 0.9185(5) 0.51468(18) 0.0388(17) Uani 1 1 d . . . . .
H3 H 0.613943 0.973792 0.504606 0.047 Uiso 1 1 calc R U . . .
C4 C 0.5863(6) 0.8487(5) 0.53977(18) 0.0337(15) Uani 1 1 d . . . . .
H4A H 0.524888 0.825812 0.520713 0.040 Uiso 1 1 calc R U . . .
H4AB H 0.551723 0.882406 0.564664 0.040 Uiso 1 1 calc R U . . .
C5 C 0.6543(5) 0.7623(4) 0.55635(16) 0.0267(13) Uani 1 1 d . . . . .
C6 C 0.7494(5) 0.8004(4) 0.58590(16) 0.0256(13) Uani 1 1 d . . . . .
H6A H 0.795058 0.745831 0.596461 0.031 Uiso 1 1 calc R U . . .
H6AB H 0.715854 0.832657 0.611378 0.031 Uiso 1 1 calc R U . . .
C7 C 0.8760(6) 0.8193(5) 0.52170(17) 0.0364(16) Uani 1 1 d . . . . .
H7A H 0.925847 0.863465 0.505526 0.044 Uiso 1 1 calc R U . . .
H7AB H 0.921865 0.764274 0.531623 0.044 Uiso 1 1 calc R U . . .
C8 C 0.7127(7) 0.8686(5) 0.47538(19) 0.0464(19) Uani 1 1 d . . . . .
H8A H 0.761414 0.913883 0.459341 0.056 Uiso 1 1 calc R U . . .
H8AB H 0.652622 0.846100 0.455593 0.056 Uiso 1 1 calc R U . . .
C9 C 0.7823(6) 0.7831(5) 0.49151(18) 0.0383(16) Uani 1 1 d . . . . .
H9 H 0.816767 0.749487 0.466169 0.046 Uiso 1 1 calc R U . . .
C10 C 0.7091(6) 0.7132(5) 0.51661(18) 0.0340(15) Uani 1 1 d . . . . .
H10A H 0.755551 0.658479 0.526462 0.041 Uiso 1 1 calc R U . . .
H10B H 0.649427 0.687924 0.497343 0.041 Uiso 1 1 calc R U . . .
C11 C 0.5791(5) 0.6930(4) 0.58129(17) 0.0290(14) Uani 1 1 d . . . . .
C12 C 0.5954(9) 0.5957(6) 0.5817(3) 0.089(4) Uani 1 1 d . . . . .
H12 H 0.657171 0.569689 0.566138 0.106 Uiso 1 1 calc R U . . .
C13 C 0.5245(10) 0.5338(6) 0.6041(3) 0.089(4) Uani 1 1 d . . . . .
C14 C 0.4346(6) 0.5662(6) 0.62516(19) 0.0428(18) Uani 1 1 d . . . . .
C15 C 0.4183(10) 0.6599(8) 0.6253(4) 0.114(5) Uani 1 1 d . . . . .
H15 H 0.354889 0.684598 0.640333 0.137 Uiso 1 1 calc R U . . .
C16 C 0.4895(9) 0.7235(7) 0.6046(3) 0.098(4) Uani 1 1 d . . . . .
H16 H 0.475086 0.790274 0.606781 0.118 Uiso 1 1 calc R U . . .
C17 C 0.3421(6) 0.5059(5) 0.6872(2) 0.0358(15) Uani 1 1 d . . . . .
C18 C 0.2406(6) 0.4692(5) 0.7031(2) 0.0362(15) Uani 1 1 d . . . . .
H18 H 0.185214 0.442646 0.684427 0.043 Uiso 1 1 calc R U . . .
C19 C 0.2256(6) 0.4737(4) 0.7464(2) 0.0317(14) Uani 1 1 d . . . . .
H19 H 0.158803 0.451129 0.759917 0.038 Uiso 1 1 calc R U . . .
C20 C 0.3142(5) 0.5133(4) 0.77033(18) 0.0295(14) Uani 1 1 d . . . . .
C21 C 0.3853(5) 0.5498(5) 0.84069(18) 0.0333(15) Uani 1 1 d . . . . .
C22 C 0.4796(6) 0.4958(5) 0.8466(2) 0.0382(16) Uani 1 1 d . . . . .
H22 H 0.490298 0.439127 0.830009 0.046 Uiso 1 1 calc R U . . .
C23 C 0.5597(6) 0.5233(5) 0.87648(19) 0.0373(15) Uani 1 1 d . . . . .
H23 H 0.624756 0.484598 0.880251 0.045 Uiso 1 1 calc R U . . .
C24 C 0.5479(5) 0.6064(4) 0.90144(17) 0.0271(13) Uani 1 1 d . . . . .
C25 C 0.4524(6) 0.6602(4) 0.89452(19) 0.0322(14) Uani 1 1 d . . . . .
H25 H 0.441144 0.717017 0.910949 0.039 Uiso 1 1 calc R U . . .
C26 C 0.3722(6) 0.6334(5) 0.8640(2) 0.0358(15) Uani 1 1 d . . . . .
C27 C 0.6393(5) 0.6395(4) 0.93325(17) 0.0290(14) Uani 1 1 d . . . . .
C28 C 0.7072(6) 0.5544(5) 0.9514(2) 0.0396(17) Uani 1 1 d . . . . .
H28A H 0.656357 0.510741 0.967382 0.047 Uiso 1 1 calc R U . . .
H28B H 0.741372 0.518051 0.927181 0.047 Uiso 1 1 calc R U . . .
C29 C 0.8001(6) 0.5907(5) 0.98185(19) 0.0388(16) Uani 1 1 d . . . . .
H29 H 0.843102 0.534617 0.993413 0.047 Uiso 1 1 calc R U . . .
C30 C 0.8800(5) 0.6551(5) 0.95624(18) 0.0323(15) Uani 1 1 d . . . . .
H30A H 0.913232 0.618393 0.931952 0.039 Uiso 1 1 calc R U . . .
H30B H 0.941964 0.676882 0.975272 0.039 Uiso 1 1 calc R U . . .
C31 C 0.8159(5) 0.7430(4) 0.93830(17) 0.0256(13) Uani 1 1 d . . . . .
C32 C 0.7202(5) 0.7065(4) 0.90879(16) 0.0226(12) Uani 1 1 d . . . . .
H32A H 0.677548 0.762035 0.897372 0.027 Uiso 1 1 calc R U . . .
H32B H 0.753022 0.671781 0.883850 0.027 Uiso 1 1 calc R U . . .
C33 C 0.7479(6) 0.6458(6) 1.01969(19) 0.047(2) Uani 1 1 d . . . . .
H33A H 0.697304 0.603235 1.036366 0.057 Uiso 1 1 calc R U . . .
H33B H 0.807820 0.669098 1.039348 0.057 Uiso 1 1 calc R U . . .
C34 C 0.5885(6) 0.6957(5) 0.97177(18) 0.0373(16) Uani 1 1 d . . . . .
H34A H 0.546048 0.751822 0.960838 0.045 Uiso 1 1 calc R U . . .
H34B H 0.535616 0.654121 0.987928 0.045 Uiso 1 1 calc R U . . .
C35 C 0.6826(6) 0.7293(6) 1.00189(19) 0.0416(18) Uani 1 1 d . . . . .
H35 H 0.648390 0.765418 1.026590 0.050 Uiso 1 1 calc R U . . .
C36 C 0.7616(5) 0.7978(5) 0.97649(17) 0.0328(15) Uani 1 1 d . . . . .
H36A H 0.718046 0.853013 0.965345 0.039 Uiso 1 1 calc R U . . .
H36B H 0.821017 0.822471 0.995997 0.039 Uiso 1 1 calc R U . . .
C37 C 0.8969(5) 0.8056(4) 0.91234(16) 0.0234(12) Uani 1 1 d . . . . .
C38 C 0.9444(5) 0.7708(4) 0.87373(17) 0.0288(13) Uani 1 1 d . . . . .
H38 H 0.921435 0.710018 0.863050 0.035 Uiso 1 1 calc R U . . .
C39 C 1.0239(5) 0.8228(4) 0.85087(18) 0.0299(14) Uani 1 1 d . . . . .
H39 H 1.054332 0.797591 0.824783 0.036 Uiso 1 1 calc R U . . .
C40 C 1.0587(5) 0.9100(4) 0.86565(17) 0.0262(13) Uani 1 1 d . . . . .
C41 C 1.0123(5) 0.9455(4) 0.90338(18) 0.0273(13) Uani 1 1 d . . . . .
C42 C 0.9315(5) 0.8942(4) 0.92590(17) 0.0273(13) Uani 1 1 d . . . . .
H42 H 0.899412 0.921051 0.951327 0.033 Uiso 1 1 calc R U . . .
C43 C 1.1537(5) 0.9691(4) 0.80262(19) 0.0299(13) Uani 1 1 d . . . . .
C44 C 1.2583(6) 0.9993(5) 0.7862(2) 0.0351(15) Uani 1 1 d . . . . .
H44 H 1.320726 1.011124 0.804649 0.042 Uiso 1 1 calc R U . . .
C45 C 1.2652(6) 1.0105(5) 0.7428(2) 0.0363(15) Uani 1 1 d . . . . .
H45 H 1.332717 1.030831 0.729153 0.044 Uiso 1 1 calc R U . . .
C46 C 1.1680(6) 0.9905(4) 0.71921(19) 0.0315(14) Uani 1 1 d . . . . .
C47 C 1.0847(6) 0.9704(5) 0.64948(19) 0.0356(16) Uani 1 1 d . . . . .
C48 C 0.9836(6) 1.0172(5) 0.6472(2) 0.0382(16) Uani 1 1 d . . . . .
H48 H 0.970048 1.071337 0.665095 0.046 Uiso 1 1 calc R U . . .
C49 C 0.9016(6) 0.9864(5) 0.61902(18) 0.0379(16) Uani 1 1 d . . . . .
H49 H 0.831581 1.019240 0.617836 0.045 Uiso 1 1 calc R U . . .
C50 C 0.9200(6) 0.9070(5) 0.59200(18) 0.0317(14) Uani 1 1 d . . . . .
C51 C 1.0214(6) 0.8610(5) 0.5950(2) 0.0361(15) Uani 1 1 d . . . . .
H51 H 1.035474 0.806761 0.577221 0.043 Uiso 1 1 calc R U . . .
C52 C 1.1035(6) 0.8918(5) 0.6233(2) 0.0363(15) Uani 1 1 d . . . . .
C53 C 1.0277(7) 0.7394(6) 0.7153(2) 0.053(2) Uani 1 1 d . . . . .
H53 H 1.020804 0.807501 0.705483 0.064 Uiso 1 1 calc R U . . .
C54 C 0.5568(6) 0.7339(5) 0.7487(2) 0.0484(18) Uani 1 1 d . . . . .
H54 H 0.527806 0.667294 0.744357 0.058 Uiso 1 1 calc R U . . .
N1 N 0.4224(5) 0.5418(4) 0.71066(15) 0.0359(13) Uani 1 1 d . . . . .
N2 N 0.4071(4) 0.5456(4) 0.75456(15) 0.0312(12) Uani 1 1 d . . . . .
N3 N 1.0644(5) 0.9503(4) 0.77943(14) 0.0293(11) Uani 1 1 d . . . . .
N4 N 1.0721(4) 0.9603(3) 0.73540(15) 0.0285(11) Uani 1 1 d . . . . .
O1 O 0.3573(4) 0.5024(4) 0.64293(14) 0.0558(15) Uani 1 1 d . . . . .
O2 O 0.2972(4) 0.5184(4) 0.81416(14) 0.0417(12) Uani 1 1 d . . . . .
O3 O 1.1466(4) 0.9613(3) 0.84661(12) 0.0355(10) Uani 1 1 d . . . . .
O4 O 1.1738(4) 1.0043(4) 0.67489(14) 0.0423(12) Uani 1 1 d . . . . .
Cl2 Cl 0.25394(17) 0.70495(15) 0.85639(7) 0.0618(6) Uani 1 1 d . . . . .
Cl3 Cl 1.05866(16) 1.05605(11) 0.92329(5) 0.0412(4) Uani 1 1 d . . . . .
Cl4 Cl 1.22938(17) 0.82983(15) 0.62606(7) 0.0574(5) Uani 1 1 d . . . . .
Cl5 Cl 1.1611(2) 0.72482(15) 0.73901(7) 0.0649(6) Uani 1 1 d . . . . .
Cl6 Cl 1.0124(3) 0.66518(15) 0.66965(6) 0.0794(8) Uani 1 1 d . . . . .
Cl7 Cl 0.9212(2) 0.71745(17) 0.75307(8) 0.0722(6) Uani 1 1 d . . . . .
Cl8 Cl 0.6475(2) 0.76157(16) 0.70552(6) 0.0625(6) Uani 1 1 d . . . . .
Cl9 Cl 0.6293(2) 0.73772(15) 0.79821(6) 0.0608(6) Uani 1 1 d . . . . .
Cl10 Cl 0.4424(2) 0.81221(17) 0.74917(9) 0.0798(7) Uani 1 1 d . . . . .
Cl1A Cl 0.5856(3) 0.4124(2) 0.61947(11) 0.0521(11) Uani 0.568(5) 1 d . . P A 1
Cl1B Cl 0.4866(5) 0.4240(3) 0.57938(17) 0.070(2) Uani 0.432(5) 1 d . . P A 2

loop_
_atom_site_aniso_label
_atom_site_aniso_U_11
_atom_site_aniso_U_22
_atom_site_aniso_U_33
_atom_site_aniso_U_23
_atom_site_aniso_U_13
_atom_site_aniso_U_12
C1 0.041(4) 0.032(3) 0.016(3) 0.003(2) 0.007(3) 0.002(3)
C2 0.052(4) 0.032(3) 0.025(3) 0.010(3) 0.002(3) 0.003(3)
C3 0.056(5) 0.042(4) 0.019(3) 0.011(3) -0.002(3) 0.008(3)
C4 0.040(4) 0.037(4) 0.024(3) 0.002(3) -0.002(3) 0.009(3)
C5 0.036(3) 0.031(3) 0.013(2) 0.000(2) -0.002(2) 0.006(3)
C6 0.036(3) 0.028(3) 0.012(2) -0.002(2) 0.001(2) 0.004(3)
C7 0.043(4) 0.049(4) 0.017(3) 0.000(3) 0.006(3) 0.005(3)
C8 0.062(5) 0.060(5) 0.018(3) 0.010(3) 0.001(3) -0.001(4)
C9 0.045(4) 0.053(4) 0.017(3) -0.005(3) 0.004(3) 0.011(3)
C10 0.046(4) 0.039(4) 0.017(3) -0.007(3) -0.006(3) 0.013(3)
C11 0.034(4) 0.035(3) 0.018(3) -0.004(2) -0.007(2) 0.006(3)
C12 0.109(8) 0.037(5) 0.120(8) -0.024(5) 0.090(7) -0.017(5)
C13 0.129(9) 0.035(4) 0.102(7) -0.039(5) 0.082(7) -0.037(5)
C14 0.036(4) 0.070(5) 0.022(3) 0.010(3) -0.003(3) -0.018(4)
C15 0.105(9) 0.088(8) 0.149(10) 0.081(7) 0.094(8) 0.062(7)
C16 0.114(9) 0.056(6) 0.125(8) 0.050(6) 0.090(7) 0.051(6)
C17 0.036(4) 0.042(4) 0.029(3) 0.009(3) -0.004(3) -0.006(3)
C18 0.036(4) 0.044(4) 0.029(3) -0.003(3) -0.001(3) -0.011(3)
C19 0.031(3) 0.028(3) 0.036(3) -0.005(3) 0.001(3) -0.008(3)
C20 0.034(4) 0.029(3) 0.025(3) -0.005(2) -0.002(3) -0.004(3)
C21 0.029(4) 0.049(4) 0.022(3) -0.003(3) 0.007(2) -0.016(3)
C22 0.038(4) 0.047(4) 0.030(3) -0.013(3) 0.009(3) -0.009(3)
C23 0.032(4) 0.047(4) 0.032(3) -0.010(3) 0.003(3) -0.003(3)
C24 0.029(3) 0.034(3) 0.019(3) 0.005(2) 0.002(2) -0.003(3)
C25 0.037(4) 0.025(3) 0.035(3) -0.003(3) -0.007(3) -0.002(3)
C26 0.034(4) 0.034(4) 0.040(3) 0.000(3) -0.005(3) -0.006(3)
C27 0.033(3) 0.038(3) 0.016(3) 0.000(2) 0.002(2) -0.008(3)
C28 0.042(4) 0.042(4) 0.035(3) 0.019(3) -0.005(3) -0.010(3)
C29 0.040(4) 0.051(4) 0.025(3) 0.015(3) -0.001(3) -0.003(3)
C30 0.032(4) 0.043(4) 0.022(3) 0.005(3) -0.001(3) 0.004(3)
C31 0.026(3) 0.031(3) 0.019(3) -0.008(2) 0.002(2) -0.008(3)
C32 0.025(3) 0.027(3) 0.016(2) -0.004(2) 0.003(2) -0.004(3)
C33 0.041(4) 0.082(6) 0.019(3) 0.013(3) -0.004(3) -0.016(4)
C34 0.031(4) 0.057(4) 0.024(3) -0.004(3) 0.006(3) -0.008(3)
C35 0.036(4) 0.070(5) 0.019(3) -0.008(3) 0.007(3) -0.011(4)
C36 0.031(3) 0.047(4) 0.021(3) -0.016(3) 0.005(3) -0.004(3)
C37 0.023(3) 0.033(3) 0.014(2) -0.006(2) 0.002(2) -0.002(3)
C38 0.033(3) 0.029(3) 0.024(3) -0.010(2) 0.006(3) -0.002(3)
C39 0.034(4) 0.034(3) 0.022(3) -0.004(3) 0.004(2) 0.000(3)
C40 0.022(3) 0.033(3) 0.024(3) 0.000(2) 0.001(2) -0.003(3)
C41 0.029(3) 0.027(3) 0.025(3) -0.007(2) -0.005(2) -0.002(3)
C42 0.031(3) 0.033(3) 0.019(2) -0.007(2) -0.001(2) 0.002(3)
C43 0.031(3) 0.024(3) 0.034(3) -0.002(2) -0.001(3) -0.004(3)
C44 0.032(4) 0.034(3) 0.040(4) -0.001(3) -0.002(3) -0.006(3)
C45 0.034(4) 0.034(4) 0.041(4) -0.002(3) 0.006(3) -0.010(3)
C46 0.038(4) 0.029(3) 0.027(3) -0.003(2) 0.008(3) -0.008(3)
C47 0.040(4) 0.042(4) 0.025(3) 0.007(3) 0.005(3) -0.017(3)
C48 0.049(4) 0.039(4) 0.027(3) -0.004(3) 0.013(3) -0.010(3)
C49 0.037(4) 0.055(4) 0.022(3) -0.004(3) 0.009(3) -0.003(3)
C50 0.039(4) 0.035(3) 0.021(3) 0.005(2) 0.008(3) -0.003(3)
C51 0.041(4) 0.031(3) 0.037(3) 0.001(3) 0.002(3) -0.001(3)
C52 0.035(4) 0.040(4) 0.034(3) 0.003(3) 0.002(3) -0.010(3)
C53 0.067(6) 0.047(4) 0.046(4) -0.002(3) -0.023(4) -0.008(4)
C54 0.042(4) 0.043(4) 0.060(4) 0.009(4) 0.001(4) -0.005(4)
N1 0.035(3) 0.048(3) 0.024(2) 0.009(2) -0.004(2) -0.009(3)
N2 0.026(3) 0.041(3) 0.027(2) 0.003(2) -0.001(2) -0.011(2)
N3 0.036(3) 0.031(3) 0.021(2) -0.001(2) 0.005(2) -0.001(3)
N4 0.029(3) 0.027(3) 0.030(2) 0.000(2) 0.009(2) -0.006(2)
O1 0.047(3) 0.095(4) 0.026(2) 0.009(2) -0.007(2) -0.025(3)
O2 0.032(3) 0.062(3) 0.031(2) -0.015(2) 0.0061(19) -0.021(2)
O3 0.035(2) 0.045(3) 0.027(2) -0.0010(19) 0.0015(19) -0.015(2)
O4 0.040(3) 0.055(3) 0.032(2) -0.001(2) 0.010(2) -0.021(3)
Cl2 0.0530(12) 0.0514(11) 0.0810(13) -0.0134(10) -0.0347(11) 0.0090(10)
Cl3 0.0553(11) 0.0319(8) 0.0365(8) -0.0087(6) -0.0017(8) -0.0078(8)
Cl4 0.0452(11) 0.0500(11) 0.0771(13) -0.0056(10) -0.0141(10) 0.0000(9)
Cl5 0.0701(14) 0.0574(12) 0.0672(12) -0.0189(10) -0.0230(11) 0.0186(11)
Cl6 0.141(2) 0.0496(12) 0.0474(11) 0.0048(9) -0.0299(13) -0.0359(14)
Cl7 0.0737(15) 0.0641(13) 0.0789(14) -0.0045(11) -0.0124(12) -0.0226(12)
Cl8 0.0767(14) 0.0613(13) 0.0495(10) 0.0170(9) 0.0064(10) 0.0125(12)
Cl9 0.0822(15) 0.0572(12) 0.0430(9) 0.0039(9) -0.0010(10) -0.0119(11)
Cl10 0.0607(14) 0.0678(14) 0.1109(19) 0.0258(14) 0.0159(14) 0.0147(12)
Cl1A 0.068(2) 0.0284(16) 0.060(2) 0.0034(13) 0.0122(18) 0.0038(15)
Cl1B 0.094(4) 0.032(2) 0.084(4) -0.029(2) 0.027(3) -0.022(2)

loop_
_atom_type_symbol
_atom_type_description
_atom_type_scat_dispersion_real
_atom_type_scat_dispersion_imag
_atom_type_scat_source
C C 0.0181 0.0091 'International Tables Vol C Tables 4.2.6.8 and 6.1.1.4'
H H 0.0000 0.0000 'International Tables Vol C Tables 4.2.6.8 and 6.1.1.4'
N N 0.0311 0.0180 'International Tables Vol C Tables 4.2.6.8 and 6.1.1.4'
O O 0.0492 0.0322 'International Tables Vol C Tables 4.2.6.8 and 6.1.1.4'
Cl Cl 0.3639 0.7018 'International Tables Vol C Tables 4.2.6.8 and 6.1.1.4'

loop_
_geom_angle_atom_site_label_1
_geom_angle_atom_site_label_2
_geom_angle_atom_site_label_3
_geom_angle
_geom_angle_site_symmetry_1
_geom_angle_site_symmetry_3
_geom_angle_publ_flag
C50 C1 C2 111.9(5) . . ?
C50 C1 C7 111.3(5) . . ?
C2 C1 C7 107.8(5) . . ?
C50 C1 C6 109.5(4) . . ?
C2 C1 C6 108.5(5) . . ?
C7 C1 C6 107.7(5) . . ?
C3 C2 C1 110.8(5) . . ?
C3 C2 H2A 109.5 . . ?
C1 C2 H2A 109.5 . . ?
C3 C2 H2AB 109.5 . . ?
C1 C2 H2AB 109.5 . . ?
H2A C2 H2AB 108.1 . . ?
C4 C3 C8 110.3(6) . . ?
C4 C3 C2 109.0(5) . . ?
C8 C3 C2 110.0(6) . . ?
C4 C3 H3 109.2 . . ?
C8 C3 H3 109.2 . . ?
C2 C3 H3 109.2 . . ?
C3 C4 C5 111.4(5) . . ?
C3 C4 H4A 109.3 . . ?
C5 C4 H4A 109.3 . . ?
C3 C4 H4AB 109.3 . . ?
C5 C4 H4AB 109.3 . . ?
H4A C4 H4AB 108.0 . . ?
C11 C5 C4 111.0(5) . . ?
C11 C5 C6 110.4(4) . . ?
C4 C5 C6 108.1(5) . . ?
C11 C5 C10 111.5(5) . . ?
C4 C5 C10 107.7(4) . . ?
C6 C5 C10 108.2(5) . . ?
C5 C6 C1 111.5(4) . . ?
C5 C6 H6A 109.3 . . ?
C1 C6 H6A 109.3 . . ?
C5 C6 H6AB 109.3 . . ?
C1 C6 H6AB 109.3 . . ?
H6A C6 H6AB 108.0 . . ?
C9 C7 C1 111.2(5) . . ?
C9 C7 H7A 109.4 . . ?
C1 C7 H7A 109.4 . . ?
C9 C7 H7AB 109.4 . . ?
C1 C7 H7AB 109.4 . . ?
H7A C7 H7AB 108.0 . . ?
C3 C8 C9 108.3(5) . . ?
C3 C8 H8A 110.0 . . ?
C9 C8 H8A 110.0 . . ?
C3 C8 H8AB 110.0 . . ?
C9 C8 H8AB 110.0 . . ?
H8A C8 H8AB 108.4 . . ?
C10 C9 C8 110.8(5) . . ?
C10 C9 C7 108.4(5) . . ?
C8 C9 C7 109.4(6) . . ?
C10 C9 H9 109.4 . . ?
C8 C9 H9 109.4 . . ?
C7 C9 H9 109.4 . . ?
C9 C10 C5 111.1(5) . . ?
C9 C10 H10A 109.4 . . ?
C5 C10 H10A 109.4 . . ?
C9 C10 H10B 109.4 . . ?
C5 C10 H10B 109.4 . . ?
H10A C10 H10B 108.0 . . ?
C16 C11 C12 114.6(7) . . ?
C16 C11 C5 122.0(6) . . ?
C12 C11 C5 123.4(6) . . ?
C11 C12 C13 122.3(7) . . ?
C11 C12 H12 118.8 . . ?
C13 C12 H12 118.8 . . ?
C14 C13 C12 121.2(8) . . ?
C14 C13 Cl1B 107.5(7) . . ?
C12 C13 Cl1B 118.5(6) . . ?
C14 C13 Cl1A 119.2(7) . . ?
C12 C13 Cl1A 116.5(8) . . ?
C15 C14 C13 117.1(7) . . ?
C15 C14 O1 122.3(8) . . ?
C13 C14 O1 120.4(7) . . ?
C14 C15 C16 122.9(8) . . ?
C14 C15 H15 118.5 . . ?
C16 C15 H15 118.5 . . ?
C11 C16 C15 121.7(8) . . ?
C11 C16 H16 119.2 . . ?
C15 C16 H16 119.2 . . ?
N1 C17 O1 118.0(6) . . ?
N1 C17 C18 125.5(6) . . ?
O1 C17 C18 116.5(6) . . ?
C19 C18 C17 116.3(6) . . ?
C19 C18 H18 121.9 . . ?
C17 C18 H18 121.9 . . ?
C18 C19 C20 116.2(6) . . ?
C18 C19 H19 121.9 . . ?
C20 C19 H19 121.9 . . ?
N2 C20 O2 118.8(5) . . ?
N2 C20 C19 125.7(5) . . ?
O2 C20 C19 115.5(6) . . ?
C22 C21 C26 119.4(6) . . ?
C22 C21 O2 121.3(6) . . ?
C26 C21 O2 119.1(6) . . ?
C21 C22 C23 120.1(6) . . ?
C21 C22 H22 119.9 . . ?
C23 C22 H22 119.9 . . ?
C22 C23 C24 122.0(7) . . ?
C22 C23 H23 119.0 . . ?
C24 C23 H23 119.0 . . ?
C25 C24 C23 116.7(6) . . ?
C25 C24 C27 121.2(5) . . ?
C23 C24 C27 122.1(6) . . ?
C24 C25 C26 121.5(6) . . ?
C24 C25 H25 119.2 . . ?
C26 C25 H25 119.2 . . ?
C21 C26 C25 120.2(6) . . ?
C21 C26 Cl2 120.4(5) . . ?
C25 C26 Cl2 119.4(5) . . ?
C24 C27 C32 108.1(4) . . ?
C24 C27 C28 111.8(5) . . ?
C32 C27 C28 108.6(5) . . ?
C24 C27 C34 111.6(5) . . ?
C32 C27 C34 108.2(5) . . ?
C28 C27 C34 108.4(5) . . ?
C29 C28 C27 110.2(6) . . ?
C29 C28 H28A 109.6 . . ?
C27 C28 H28A 109.6 . . ?
C29 C28 H28B 109.6 . . ?
C27 C28 H28B 109.6 . . ?
H28A C28 H28B 108.1 . . ?
C30 C29 C33 110.6(6) . . ?
C30 C29 C28 108.9(5) . . ?
C33 C29 C28 110.0(6) . . ?
C30 C29 H29 109.1 . . ?
C33 C29 H29 109.1 . . ?
C28 C29 H29 109.1 . . ?
C29 C30 C31 110.2(5) . . ?
C29 C30 H30A 109.6 . . ?
C31 C30 H30A 109.6 . . ?
C29 C30 H30B 109.6 . . ?
C31 C30 H30B 109.6 . . ?
H30A C30 H30B 108.1 . . ?
C37 C31 C32 110.1(4) . . ?
C37 C31 C30 109.3(5) . . ?
C32 C31 C30 108.3(5) . . ?
C37 C31 C36 112.3(5) . . ?
C32 C31 C36 107.8(5) . . ?
C30 C31 C36 109.0(5) . . ?
C27 C32 C31 111.8(4) . . ?
C27 C32 H32A 109.3 . . ?
C31 C32 H32A 109.3 . . ?
C27 C32 H32B 109.3 . . ?
C31 C32 H32B 109.3 . . ?
H32A C32 H32B 107.9 . . ?
C35 C33 C29 108.7(5) . . ?
C35 C33 H33A 110.0 . . ?
C29 C33 H33A 110.0 . . ?
C35 C33 H33B 110.0 . . ?
C29 C33 H33B 110.0 . . ?
H33A C33 H33B 108.3 . . ?
C35 C34 C27 109.7(5) . . ?
C35 C34 H34A 109.7 . . ?
C27 C34 H34A 109.7 . . ?
C35 C34 H34B 109.7 . . ?
C27 C34 H34B 109.7 . . ?
H34A C34 H34B 108.2 . . ?
C33 C35 C34 111.3(6) . . ?
C33 C35 C36 110.4(6) . . ?
C34 C35 C36 108.9(5) . . ?
C33 C35 H35 108.7 . . ?
C34 C35 H35 108.7 . . ?
C36 C35 H35 108.7 . . ?
C31 C36 C35 109.5(5) . . ?
C31 C36 H36A 109.8 . . ?
C35 C36 H36A 109.8 . . ?
C31 C36 H36B 109.8 . . ?
C35 C36 H36B 109.8 . . ?
H36A C36 H36B 108.2 . . ?
C42 C37 C38 116.8(5) . . ?
C42 C37 C31 123.1(5) . . ?
C38 C37 C31 120.0(5) . . ?
C39 C38 C37 121.7(5) . . ?
C39 C38 H38 119.1 . . ?
C37 C38 H38 119.1 . . ?
C40 C39 C38 120.3(5) . . ?
C40 C39 H39 119.9 . . ?
C38 C39 H39 119.9 . . ?
C39 C40 C41 118.7(5) . . ?
C39 C40 O3 122.9(5) . . ?
C41 C40 O3 118.1(5) . . ?
C40 C41 C42 121.0(5) . . ?
C40 C41 Cl3 119.1(5) . . ?
C42 C41 Cl3 119.9(4) . . ?
C37 C42 C41 121.5(5) . . ?
C37 C42 H42 119.3 . . ?
C41 C42 H42 119.3 . . ?
N3 C43 O3 118.6(5) . . ?
N3 C43 C44 125.4(6) . . ?
O3 C43 C44 115.9(5) . . ?
C45 C44 C43 116.5(6) . . ?
C45 C44 H44 121.8 . . ?
C43 C44 H44 121.8 . . ?
C44 C45 C46 116.4(6) . . ?
C44 C45 H45 121.8 . . ?
C46 C45 H45 121.8 . . ?
N4 C46 O4 117.7(6) . . ?
N4 C46 C45 125.7(6) . . ?
O4 C46 C45 116.6(6) . . ?
C48 C47 C52 119.3(6) . . ?
C48 C47 O4 122.1(6) . . ?
C52 C47 O4 118.3(6) . . ?
C47 C48 C49 120.4(6) . . ?
C47 C48 H48 119.8 . . ?
C49 C48 H48 119.8 . . ?
C48 C49 C50 120.8(7) . . ?
C48 C49 H49 119.6 . . ?
C50 C49 H49 119.6 . . ?
C51 C50 C49 117.9(6) . . ?
C51 C50 C1 121.9(6) . . ?
C49 C50 C1 120.2(6) . . ?
C50 C51 C52 121.4(6) . . ?
C50 C51 H51 119.3 . . ?
C52 C51 H51 119.3 . . ?
C51 C52 C47 120.2(6) . . ?
C51 C52 Cl4 119.2(5) . . ?
C47 C52 Cl4 120.5(5) . . ?
Cl7 C53 Cl6 110.9(4) . . ?
Cl7 C53 Cl5 110.7(4) . . ?
Cl6 C53 Cl5 111.0(5) . . ?
Cl7 C53 H53 108.0 . . ?
Cl6 C53 H53 108.0 . . ?
Cl5 C53 H53 108.0 . . ?
Cl10 C54 Cl9 110.9(4) . . ?
Cl10 C54 Cl8 110.3(4) . . ?
Cl9 C54 Cl8 110.7(4) . . ?
Cl10 C54 H54 108.3 . . ?
Cl9 C54 H54 108.3 . . ?
Cl8 C54 H54 108.3 . . ?
C17 N1 N2 117.9(5) . . ?
C20 N2 N1 118.4(5) . . ?
C43 N3 N4 118.0(5) . . ?
C46 N4 N3 117.9(5) . . ?
C17 O1 C14 117.0(5) . . ?
C20 O2 C21 118.9(5) . . ?
C43 O3 C40 120.4(5) . . ?
C46 O4 C47 118.0(5) . . ?

loop_
_geom_bond_atom_site_label_1
_geom_bond_atom_site_label_2
_geom_bond_distance
_geom_bond_site_symmetry_2
_geom_bond_publ_flag
C1 C50 1.536(9) . ?
C1 C2 1.542(9) . ?
C1 C7 1.547(8) . ?
C1 C6 1.551(8) . ?
C2 C3 1.530(9) . ?
C2 H2A 0.9900 . ?
C2 H2AB 0.9900 . ?
C3 C4 1.526(9) . ?
C3 C8 1.529(9) . ?
C3 H3 1.0000 . ?
C4 C5 1.539(8) . ?
C4 H4A 0.9900 . ?
C4 H4AB 0.9900 . ?
C5 C11 1.524(8) . ?
C5 C6 1.546(8) . ?
C5 C10 1.549(8) . ?
C6 H6A 0.9900 . ?
C6 H6AB 0.9900 . ?
C7 C9 1.537(9) . ?
C7 H7A 0.9900 . ?
C7 H7AB 0.9900 . ?
C8 C9 1.534(10) . ?
C8 H8A 0.9900 . ?
C8 H8AB 0.9900 . ?
C9 C10 1.520(9) . ?
C9 H9 1.0000 . ?
C10 H10A 0.9900 . ?
C10 H10B 0.9900 . ?
C11 C16 1.354(10) . ?
C11 C12 1.371(10) . ?
C12 C13 1.390(11) . ?
C12 H12 0.9500 . ?
C13 C14 1.329(11) . ?
C13 Cl1B 1.770(9) . ?
C13 Cl1A 1.903(11) . ?
C14 C15 1.321(12) . ?
C14 O1 1.392(8) . ?
C15 C16 1.382(13) . ?
C15 H15 0.9500 . ?
C16 H16 0.9500 . ?
C17 N1 1.298(8) . ?
C17 O1 1.381(7) . ?
C17 C18 1.399(9) . ?
C18 C19 1.351(8) . ?
C18 H18 0.9500 . ?
C19 C20 1.399(8) . ?
C19 H19 0.9500 . ?
C20 N2 1.288(8) . ?
C20 O2 1.370(7) . ?
C21 C22 1.363(10) . ?
C21 C26 1.379(9) . ?
C21 O2 1.400(7) . ?
C22 C23 1.380(9) . ?
C22 H22 0.9500 . ?
C23 C24 1.399(8) . ?
C23 H23 0.9500 . ?
C24 C25 1.377(9) . ?
C24 C27 1.535(8) . ?
C25 C26 1.391(8) . ?
C25 H25 0.9500 . ?
C26 Cl2 1.739(7) . ?
C27 C32 1.539(8) . ?
C27 C28 1.541(9) . ?
C27 C34 1.547(8) . ?
C28 C29 1.536(9) . ?
C28 H28A 0.9900 . ?
C28 H28B 0.9900 . ?
C29 C30 1.527(9) . ?
C29 C33 1.530(10) . ?
C29 H29 1.0000 . ?
C30 C31 1.546(8) . ?
C30 H30A 0.9900 . ?
C30 H30B 0.9900 . ?
C31 C37 1.527(8) . ?
C31 C32 1.543(7) . ?
C31 C36 1.546(7) . ?
C32 H32A 0.9900 . ?
C32 H32B 0.9900 . ?
C33 C35 1.504(11) . ?
C33 H33A 0.9900 . ?
C33 H33B 0.9900 . ?
C34 C35 1.528(9) . ?
C34 H34A 0.9900 . ?
C34 H34B 0.9900 . ?
C35 C36 1.552(9) . ?
C35 H35 1.0000 . ?
C36 H36A 0.9900 . ?
C36 H36B 0.9900 . ?
C37 C42 1.368(8) . ?
C37 C38 1.405(7) . ?
C38 C39 1.384(8) . ?
C38 H38 0.9500 . ?
C39 C40 1.364(8) . ?
C39 H39 0.9500 . ?
C40 C41 1.380(8) . ?
C40 O3 1.395(7) . ?
C41 C42 1.385(8) . ?
C41 Cl3 1.749(6) . ?
C42 H42 0.9500 . ?
C43 N3 1.306(8) . ?
C43 O3 1.365(7) . ?
C43 C44 1.406(9) . ?
C44 C45 1.350(9) . ?
C44 H44 0.9500 . ?
C45 C46 1.394(9) . ?
C45 H45 0.9500 . ?
C46 N4 1.313(8) . ?
C46 O4 1.383(7) . ?
C47 C48 1.369(10) . ?
C47 C52 1.381(9) . ?
C47 O4 1.400(8) . ?
C48 C49 1.374(9) . ?
C48 H48 0.9500 . ?
C49 C50 1.404(9) . ?
C49 H49 0.9500 . ?
C50 C51 1.368(10) . ?
C51 C52 1.378(9) . ?
C51 H51 0.9500 . ?
C52 Cl4 1.729(7) . ?
C53 Cl7 1.748(8) . ?
C53 Cl6 1.757(7) . ?
C53 Cl5 1.758(8) . ?
C53 H53 1.0000 . ?
C54 Cl10 1.745(8) . ?
C54 Cl9 1.755(8) . ?
C54 Cl8 1.756(8) . ?
C54 H54 1.0000 . ?
N1 N2 1.368(7) . ?
N3 N4 1.369(6) . ?

loop_
_geom_torsion_atom_site_label_1
_geom_torsion_atom_site_label_2
_geom_torsion_atom_site_label_3
_geom_torsion_atom_site_label_4
_geom_torsion
_geom_torsion_site_symmetry_1
_geom_torsion_site_symmetry_2
_geom_torsion_site_symmetry_3
_geom_torsion_site_symmetry_4
_geom_torsion_publ_flag
C50 C1 C2 C3 -179.6(5) . . . . ?
C7 C1 C2 C3 57.7(7) . . . . ?
C6 C1 C2 C3 -58.7(6) . . . . ?
C1 C2 C3 C4 60.0(7) . . . . ?
C1 C2 C3 C8 -61.0(7) . . . . ?
C8 C3 C4 C5 60.4(7) . . . . ?
C2 C3 C4 C5 -60.4(7) . . . . ?
C3 C4 C5 C11 -179.9(5) . . . . ?
C3 C4 C5 C6 58.9(6) . . . . ?
C3 C4 C5 C10 -57.7(7) . . . . ?
C11 C5 C6 C1 -179.4(5) . . . . ?
C4 C5 C6 C1 -57.9(6) . . . . ?
C10 C5 C6 C1 58.4(6) . . . . ?
C50 C1 C6 C5 -179.5(5) . . . . ?
C2 C1 C6 C5 58.1(6) . . . . ?
C7 C1 C6 C5 -58.3(6) . . . . ?
C50 C1 C7 C9 179.2(5) . . . . ?
C2 C1 C7 C9 -57.7(7) . . . . ?
C6 C1 C7 C9 59.2(7) . . . . ?
C4 C3 C8 C9 -59.1(8) . . . . ?
C2 C3 C8 C9 61.1(7) . . . . ?
C3 C8 C9 C10 59.1(7) . . . . ?
C3 C8 C9 C7 -60.4(7) . . . . ?
C1 C7 C9 C10 -60.8(7) . . . . ?
C1 C7 C9 C8 60.2(7) . . . . ?
C8 C9 C10 C5 -59.6(6) . . . . ?
C7 C9 C10 C5 60.6(7) . . . . ?
C11 C5 C10 C9 179.1(5) . . . . ?
C4 C5 C10 C9 57.2(7) . . . . ?
C6 C5 C10 C9 -59.4(6) . . . . ?
C4 C5 C11 C16 -32.0(9) . . . . ?
C6 C5 C11 C16 87.8(9) . . . . ?
C10 C5 C11 C16 -152.0(8) . . . . ?
C4 C5 C11 C12 147.3(8) . . . . ?
C6 C5 C11 C12 -93.0(9) . . . . ?
C10 C5 C11 C12 27.3(9) . . . . ?
C16 C11 C12 C13 0.4(16) . . . . ?
C5 C11 C12 C13 -178.9(9) . . . . ?
C11 C12 C13 C14 2.4(19) . . . . ?
C11 C12 C13 Cl1B 139.1(9) . . . . ?
C11 C12 C13 Cl1A -157.5(8) . . . . ?
C12 C13 C14 C15 -2.7(16) . . . . ?
Cl1B C13 C14 C15 -143.6(9) . . . . ?
Cl1A C13 C14 C15 156.6(9) . . . . ?
C12 C13 C14 O1 172.2(9) . . . . ?
Cl1B C13 C14 O1 31.3(11) . . . . ?
Cl1A C13 C14 O1 -28.5(12) . . . . ?
C13 C14 C15 C16 0.5(19) . . . . ?
O1 C14 C15 C16 -174.3(10) . . . . ?
C12 C11 C16 C15 -2.7(16) . . . . ?
C5 C11 C16 C15 176.6(10) . . . . ?
C14 C15 C16 C11 2(2) . . . . ?
N1 C17 C18 C19 1.2(11) . . . . ?
O1 C17 C18 C19 -179.4(6) . . . . ?
C17 C18 C19 C20 -0.8(10) . . . . ?
C18 C19 C20 N2 0.2(10) . . . . ?
C18 C19 C20 O2 179.2(6) . . . . ?
C26 C21 C22 C23 1.8(10) . . . . ?
O2 C21 C22 C23 -172.9(6) . . . . ?
C21 C22 C23 C24 -0.3(10) . . . . ?
C22 C23 C24 C25 -0.4(9) . . . . ?
C22 C23 C24 C27 -177.2(6) . . . . ?
C23 C24 C25 C26 -0.4(9) . . . . ?
C27 C24 C25 C26 176.4(6) . . . . ?
C22 C21 C26 C25 -2.6(9) . . . . ?
O2 C21 C26 C25 172.2(6) . . . . ?
C22 C21 C26 Cl2 178.7(5) . . . . ?
O2 C21 C26 Cl2 -6.5(8) . . . . ?
C24 C25 C26 C21 1.9(10) . . . . ?
C24 C25 C26 Cl2 -179.4(5) . . . . ?
C25 C24 C27 C32 -86.2(7) . . . . ?
C23 C24 C27 C32 90.4(7) . . . . ?
C25 C24 C27 C28 154.3(6) . . . . ?
C23 C24 C27 C28 -29.0(8) . . . . ?
C25 C24 C27 C34 32.7(8) . . . . ?
C23 C24 C27 C34 -150.7(6) . . . . ?
C24 C27 C28 C29 178.1(5) . . . . ?
C32 C27 C28 C29 58.9(6) . . . . ?
C34 C27 C28 C29 -58.4(7) . . . . ?
C27 C28 C29 C30 -61.2(7) . . . . ?
C27 C28 C29 C33 60.0(7) . . . . ?
C33 C29 C30 C31 -59.4(7) . . . . ?
C28 C29 C30 C31 61.5(7) . . . . ?
C29 C30 C31 C37 -179.3(5) . . . . ?
C29 C30 C31 C32 -59.3(6) . . . . ?
C29 C30 C31 C36 57.6(6) . . . . ?
C24 C27 C32 C31 -179.5(5) . . . . ?
C28 C27 C32 C31 -58.1(6) . . . . ?
C34 C27 C32 C31 59.4(6) . . . . ?
C37 C31 C32 C27 177.6(5) . . . . ?
C30 C31 C32 C27 58.1(6) . . . . ?
C36 C31 C32 C27 -59.6(6) . . . . ?
C30 C29 C33 C35 60.5(7) . . . . ?
C28 C29 C33 C35 -59.7(7) . . . . ?
C24 C27 C34 C35 -178.6(5) . . . . ?
C32 C27 C34 C35 -59.7(7) . . . . ?
C28 C27 C34 C35 57.9(7) . . . . ?
C29 C33 C35 C34 60.3(7) . . . . ?
C29 C33 C35 C36 -60.8(7) . . . . ?
C27 C34 C35 C33 -60.2(7) . . . . ?
C27 C34 C35 C36 61.7(7) . . . . ?
C37 C31 C36 C35 -178.8(5) . . . . ?
C32 C31 C36 C35 59.8(6) . . . . ?
C30 C31 C36 C35 -57.5(6) . . . . ?
C33 C35 C36 C31 60.4(7) . . . . ?
C34 C35 C36 C31 -62.0(7) . . . . ?
C32 C31 C37 C42 130.6(6) . . . . ?
C30 C31 C37 C42 -110.6(6) . . . . ?
C36 C31 C37 C42 10.5(8) . . . . ?
C32 C31 C37 C38 -52.9(7) . . . . ?
C30 C31 C37 C38 65.9(6) . . . . ?
C36 C31 C37 C38 -173.1(5) . . . . ?
C42 C37 C38 C39 1.1(9) . . . . ?
C31 C37 C38 C39 -175.6(6) . . . . ?
C37 C38 C39 C40 0.3(9) . . . . ?
C38 C39 C40 C41 -0.7(9) . . . . ?
C38 C39 C40 O3 173.2(6) . . . . ?
C39 C40 C41 C42 -0.3(9) . . . . ?
O3 C40 C41 C42 -174.5(5) . . . . ?
C39 C40 C41 Cl3 178.6(5) . . . . ?
O3 C40 C41 Cl3 4.4(7) . . . . ?
C38 C37 C42 C41 -2.1(9) . . . . ?
C31 C37 C42 C41 174.4(5) . . . . ?
C40 C41 C42 C37 1.8(9) . . . . ?
Cl3 C41 C42 C37 -177.1(5) . . . . ?
N3 C43 C44 C45 0.8(10) . . . . ?
O3 C43 C44 C45 -177.8(6) . . . . ?
C43 C44 C45 C46 -0.2(9) . . . . ?
C44 C45 C46 N4 -1.4(10) . . . . ?
C44 C45 C46 O4 178.3(6) . . . . ?
C52 C47 C48 C49 0.0(9) . . . . ?
O4 C47 C48 C49 174.4(6) . . . . ?
C47 C48 C49 C50 -0.4(10) . . . . ?
C48 C49 C50 C51 0.7(9) . . . . ?
C48 C49 C50 C1 178.6(6) . . . . ?
C2 C1 C50 C51 -149.1(6) . . . . ?
C7 C1 C50 C51 -28.4(8) . . . . ?
C6 C1 C50 C51 90.6(7) . . . . ?
C2 C1 C50 C49 33.2(7) . . . . ?
C7 C1 C50 C49 153.9(6) . . . . ?
C6 C1 C50 C49 -87.1(7) . . . . ?
C49 C50 C51 C52 -0.6(9) . . . . ?
C1 C50 C51 C52 -178.4(6) . . . . ?
C50 C51 C52 C47 0.1(10) . . . . ?
C50 C51 C52 Cl4 179.2(5) . . . . ?
C48 C47 C52 C51 0.2(9) . . . . ?
O4 C47 C52 C51 -174.4(6) . . . . ?
C48 C47 C52 Cl4 -178.9(5) . . . . ?
O4 C47 C52 Cl4 6.5(8) . . . . ?
O1 C17 N1 N2 179.8(6) . . . . ?
C18 C17 N1 N2 -0.9(10) . . . . ?
O2 C20 N2 N1 -178.8(6) . . . . ?
C19 C20 N2 N1 0.1(10) . . . . ?
C17 N1 N2 C20 0.2(9) . . . . ?
O3 C43 N3 N4 178.7(5) . . . . ?
C44 C43 N3 N4 0.2(9) . . . . ?
O4 C46 N4 N3 -177.3(5) . . . . ?
C45 C46 N4 N3 2.4(9) . . . . ?
C43 N3 N4 C46 -1.7(8) . . . . ?
N1 C17 O1 C14 -22.8(10) . . . . ?
C18 C17 O1 C14 157.9(6) . . . . ?
C15 C14 O1 C17 -66.4(11) . . . . ?
C13 C14 O1 C17 118.9(9) . . . . ?
N2 C20 O2 C21 -6.1(9) . . . . ?
C19 C20 O2 C21 174.8(6) . . . . ?
C22 C21 O2 C20 -68.8(8) . . . . ?
C26 C21 O2 C20 116.5(6) . . . . ?
N3 C43 O3 C40 17.5(8) . . . . ?
C44 C43 O3 C40 -163.8(5) . . . . ?
C39 C40 O3 C43 44.3(8) . . . . ?
C41 C40 O3 C43 -141.7(6) . . . . ?
N4 C46 O4 C47 -10.5(9) . . . . ?
C45 C46 O4 C47 169.8(6) . . . . ?
C48 C47 O4 C46 76.5(8) . . . . ?
C52 C47 O4 C46 -109.1(7) . . . . ?
